data_7049026
loop_
_publ_author_name
'Darzinezhad, Khodabakhsh'
'Amini, Mostafa M.'
'Mohajerani, Ezeddin'
'Armaghan, Mahsa'
'Knedel, Tim Oliver'
'Abareghi, Afshin'
'Janiak, Christoph'

_publ_section_title
;
 Fabrication of blue organic light-emitting diodes from novel uranium
 complexes: synthesis, characterization, and electroluminescence studies
 of uranium anthracene-9-carboxylate complexes.
;
_journal_issue 11
_journal_name_full 'Dalton transactions (Cambridge, England : 2003)'
_journal_page_first 3695
_journal_page_last 3703
_journal_paper_doi 10.1039/c8dt04981e
_journal_volume 48
_journal_year 2019
_chemical_formula_moiety 'C62 H44 O14 U2, 2(H2 O)'
_chemical_formula_sum 'C62 H48 O16 U2'
_chemical_formula_weight 1525.06
_space_group_crystal_system triclinic
_space_group_IT_number 2
_space_group_name_Hall '-P 1'
_space_group_name_H-M_alt 'P -1'
_symmetry_space_group_name_Hall '-P 1'
_symmetry_space_group_name_H-M 'P -1'
_atom_sites_solution_hydrogens mixed
_audit_creation_method SHELXL-2017/1
_audit_update_record
;
2018-08-13 deposited with the CCDC.    2019-02-14 downloaded from the CCDC.
;
_cell_angle_alpha 110.639(3)
_cell_angle_beta 100.789(3)
_cell_angle_gamma 98.333(3)
_cell_formula_units_Z 1
_cell_length_a 10.6301(6)
_cell_length_b 11.9054(7)
_cell_length_c 11.9924(7)
_cell_measurement_reflns_used 9977
_cell_measurement_temperature 140(2)
_cell_measurement_theta_max 27.66
_cell_measurement_theta_min 2.85
_cell_volume 1357.98(14)
_computing_cell_refinement 'Bruker SAINT'
_computing_data_collection 'Bruker APEX2'
_computing_data_reduction 'Bruker SAINT'
_computing_structure_refinement 'SHELXL-2017/1 (Sheldrick, 2017)'
_computing_structure_solution 'SHELXT 2014/5 (Sheldrick, 2014)'
_diffrn_ambient_temperature 140(2)
_diffrn_measured_fraction_theta_full 0.982
_diffrn_measured_fraction_theta_max 0.957
_diffrn_measurement_device_type 'Bruker APEX-II CCD'
_diffrn_measurement_method '\f and \w scans'
_diffrn_radiation_type MoK\a
_diffrn_radiation_wavelength 0.71073
_diffrn_reflns_av_R_equivalents 0.0248
_diffrn_reflns_av_unetI/netI 0.0257
_diffrn_reflns_Laue_measured_fraction_full 0.982
_diffrn_reflns_Laue_measured_fraction_max 0.957
_diffrn_reflns_limit_h_max 13
_diffrn_reflns_limit_h_min -13
_diffrn_reflns_limit_k_max 15
_diffrn_reflns_limit_k_min -15
_diffrn_reflns_limit_l_max 15
_diffrn_reflns_limit_l_min -15
_diffrn_reflns_number 24898
_diffrn_reflns_point_group_measured_fraction_full 0.982
_diffrn_reflns_point_group_measured_fraction_max 0.957
_diffrn_reflns_theta_full 25.242
_diffrn_reflns_theta_max 27.906
_diffrn_reflns_theta_min 1.878
_exptl_absorpt_coefficient_mu 6.028
_exptl_absorpt_correction_T_max 0.740
_exptl_absorpt_correction_T_min 0.703
_exptl_absorpt_correction_type multi-scan
_exptl_absorpt_process_details SADABS
_exptl_crystal_colour colourless
_exptl_crystal_density_diffrn 1.865
_exptl_crystal_description block
_exptl_crystal_F_000 732
_exptl_crystal_size_max 0.100
_exptl_crystal_size_mid 0.050
_exptl_crystal_size_min 0.050
_refine_diff_density_max 0.867
_refine_diff_density_min -0.484
_refine_diff_density_rms 0.091
_refine_ls_extinction_method none
_refine_ls_goodness_of_fit_ref 1.047
_refine_ls_hydrogen_treatment mixed
_refine_ls_matrix_type full
_refine_ls_number_parameters 374
_refine_ls_number_reflns 6212
_refine_ls_number_restraints 2
_refine_ls_restrained_S_all 1.047
_refine_ls_R_factor_all 0.0203
_refine_ls_R_factor_gt 0.0171
_refine_ls_shift/su_max 0.001
_refine_ls_shift/su_mean 0.000
_refine_ls_structure_factor_coef Fsqd
_refine_ls_weighting_details 'w=1/[\s^2^(Fo^2^)+(0.0174P)^2^+0.7635P] where P=(Fo^2^+2Fc^2^)/3'
_refine_ls_weighting_scheme calc
_refine_ls_wR_factor_gt 0.0377
_refine_ls_wR_factor_ref 0.0386
_reflns_Friedel_coverage 0.000
_reflns_number_gt 5800
_reflns_number_total 6212
_reflns_threshold_expression 'I > 2\s(I)'
_cod_data_source_file c8dt04981e2.cif
_cod_data_source_block mo_TOK_mahsa_UO2anthracene_0m_a
_cod_depositor_comments 'Adding full bibliography for 7049024--7049026.cif.'
_cod_database_code 7049026
_publcif_datablock.id {3008d4d3-a4eb-45d0-a607-ebcbe96b5751}

_shelx_shelxl_version_number 2017/1
_shelx_space_group_comment
;
The symmetry employed for this shelxl refinement is uniquely defined
by the following loop, which should always be used as a source of
symmetry information in preference to the above space-group names.
They are only intended as comments.
;
_shelx_estimated_absorpt_t_min 0.584
_shelx_estimated_absorpt_t_max 0.753

loop_
_space_group_symop_operation_xyz
'x, y, z'
'-x, -y, -z'

loop_
_atom_site_label
_atom_site_type_symbol
_atom_site_fract_x
_atom_site_fract_y
_atom_site_fract_z
_atom_site_U_iso_or_equiv
_atom_site_adp_type
_atom_site_occupancy
_atom_site_site_symmetry_order
_atom_site_calc_flag
_atom_site_refinement_flags_posn
_atom_site_refinement_flags_adp
U1 U 0.44799(2) 0.39315(2) 0.15075(2) 0.01294(3) Uani 1 1 d . .
O1 O 0.2370(2) 0.25058(16) 0.08564(16) 0.0260(4) Uani 1 1 d . .
C1 C 0.2511(3) 0.2248(2) 0.1799(2) 0.0157(5) Uani 1 1 d . .
H1A H 0.579(3) 0.717(3) 0.572(2) 0.039(10) Uiso 1 1 d D .
H1B H 0.540(4) 0.767(2) 0.493(3) 0.053(11) Uiso 1 1 d D .
O2 O 0.34329(19) 0.29433(15) 0.27451(14) 0.0216(4) Uani 1 1 d . .
C2 C 0.1646(3) 0.1106(2) 0.17368(19) 0.0153(5) Uani 1 1 d . .
O3 O 0.5316(2) 0.27264(15) 0.12593(16) 0.0230(4) Uani 1 1 d . .
C3 C 0.2141(3) 0.0041(2) 0.1512(2) 0.0162(5) Uani 1 1 d . .
H3 H 0.569(4) 0.565(4) 0.394(4) 0.059(13) Uiso 1 1 d . .
O4 O 0.3702(2) 0.51774(15) 0.18107(16) 0.0236(4) Uani 1 1 d . .
C4 C 0.3448(3) 0.0006(2) 0.1400(2) 0.0203(5) Uani 1 1 d . .
H4 H 0.402904 0.073744 0.149410 0.024 Uiso 1 1 calc R U
O5 O 0.5800(2) 0.50189(18) 0.35631(16) 0.0255(4) Uani 1 1 d . .
C5 C 0.3877(3) -0.1054(2) 0.1163(2) 0.0238(6) Uani 1 1 d . .
H5 H 0.474995 -0.105703 0.108569 0.029 Uiso 1 1 calc R U
O6 O 0.61945(19) 0.50474(15) 0.11173(15) 0.0203(4) Uani 1 1 d . .
C6 C 0.3030(3) -0.2160(2) 0.1029(2) 0.0261(6) Uani 1 1 d . .
H6 H 0.334042 -0.289637 0.086521 0.031 Uiso 1 1 calc R U
O7 O 0.6365(2) 0.66968(15) 0.06397(14) 0.0241(4) Uani 1 1 d . .
C7 C 0.1785(3) -0.2169(2) 0.1133(2) 0.0237(6) Uani 1 1 d . .
H7 H 0.123684 -0.291186 0.105479 0.028 Uiso 1 1 calc R U
O8 O 0.5330(3) 0.7016(2) 0.50337(18) 0.0376(5) Uani 1 1 d D .
C8 C 0.1270(3) -0.1082(2) 0.1358(2) 0.0178(5) Uani 1 1 d . .
C9 C -0.0023(3) -0.1088(2) 0.1417(2) 0.0182(5) Uani 1 1 d . .
H9 H -0.058848 -0.183700 0.130109 0.022 Uiso 1 1 calc R U
C10 C -0.0516(3) -0.0029(2) 0.1640(2) 0.0168(5) Uani 1 1 d . .
C11 C -0.1840(3) -0.0029(2) 0.1703(2) 0.0235(6) Uani 1 1 d . .
H11 H -0.240982 -0.077036 0.160254 0.028 Uiso 1 1 calc R U
C12 C -0.2302(3) 0.1013(3) 0.1905(3) 0.0287(6) Uani 1 1 d . .
H12 H -0.319037 0.099507 0.193968 0.034 Uiso 1 1 calc R U
C13 C -0.1456(3) 0.2128(3) 0.2065(3) 0.0281(6) Uani 1 1 d . .
H13 H -0.178843 0.285039 0.219766 0.034 Uiso 1 1 calc R U
C14 C -0.0183(3) 0.2178(2) 0.2030(2) 0.0229(6) Uani 1 1 d . .
H14 H 0.036768 0.293909 0.215560 0.027 Uiso 1 1 calc R U
C15 C 0.0343(3) 0.1105(2) 0.1807(2) 0.0166(5) Uani 1 1 d . .
C16 C 0.6979(4) 0.4821(3) 0.4206(3) 0.0450(9) Uani 1 1 d . .
H16A H 0.680694 0.398869 0.420191 0.068 Uiso 1 1 calc R U
H16B H 0.725498 0.542904 0.505871 0.068 Uiso 1 1 calc R U
H16C H 0.767858 0.491216 0.379364 0.068 Uiso 1 1 calc R U
C17 C 0.6690(3) 0.6167(2) 0.1348(2) 0.0171(5) Uani 1 1 d . .
C18 C 0.7729(3) 0.6880(2) 0.2531(2) 0.0153(5) Uani 1 1 d . .
C19 C 0.8914(3) 0.6513(2) 0.2734(2) 0.0173(5) Uani 1 1 d . .
C20 C 0.9240(3) 0.5523(2) 0.1814(2) 0.0233(6) Uani 1 1 d . .
H20 H 0.861302 0.505283 0.104756 0.028 Uiso 1 1 calc R U
C21 C 1.0437(3) 0.5256(2) 0.2034(3) 0.0287(7) Uani 1 1 d . .
H21 H 1.063780 0.460688 0.140973 0.034 Uiso 1 1 calc R U
C22 C 1.1396(3) 0.5920(3) 0.3172(3) 0.0336(7) Uani 1 1 d . .
H22 H 1.222848 0.571738 0.330276 0.040 Uiso 1 1 calc R U
C23 C 1.1121(3) 0.6845(3) 0.4071(3) 0.0296(6) Uani 1 1 d . .
H23 H 1.175620 0.727259 0.484070 0.035 Uiso 1 1 calc R U
C24 C 0.9888(3) 0.7188(2) 0.3880(2) 0.0216(5) Uani 1 1 d . .
C25 C 0.9625(3) 0.8177(2) 0.4780(2) 0.0230(6) Uani 1 1 d . .
H25 H 1.025331 0.859579 0.555504 0.028 Uiso 1 1 calc R U
C26 C 0.8458(3) 0.8563(2) 0.4567(2) 0.0196(5) Uani 1 1 d . .
C27 C 0.8214(3) 0.9614(2) 0.5464(2) 0.0259(6) Uani 1 1 d . .
H27 H 0.884650 1.004378 0.623474 0.031 Uiso 1 1 calc R U
C28 C 0.7101(3) 1.0011(2) 0.5238(2) 0.0283(6) Uani 1 1 d . .
H28 H 0.696615 1.072128 0.584094 0.034 Uiso 1 1 calc R U
C29 C 0.6130(3) 0.9364(2) 0.4096(2) 0.0259(6) Uani 1 1 d . .
H29 H 0.535228 0.965037 0.394163 0.031 Uiso 1 1 calc R U
C30 C 0.6306(3) 0.8340(2) 0.3223(2) 0.0205(5) Uani 1 1 d . .
H30 H 0.563729 0.790642 0.247587 0.025 Uiso 1 1 calc R U
C31 C 0.7479(3) 0.7910(2) 0.34155(19) 0.0158(5) Uani 1 1 d . .

loop_
_atom_site_aniso_label
_atom_site_aniso_U_11
_atom_site_aniso_U_22
_atom_site_aniso_U_33
_atom_site_aniso_U_23
_atom_site_aniso_U_13
_atom_site_aniso_U_12
U1 0.01465(6) 0.01120(4) 0.01106(4) 0.00377(3) 0.00221(3) 0.00018(3)
O1 0.0211(12) 0.0291(9) 0.0241(9) 0.0170(8) -0.0049(8) -0.0080(8)
C1 0.0130(14) 0.0156(10) 0.0197(11) 0.0072(9) 0.0062(10) 0.0035(10)
O2 0.0238(12) 0.0209(8) 0.0138(8) 0.0049(7) 0.0023(7) -0.0055(8)
C2 0.0173(15) 0.0151(10) 0.0126(10) 0.0061(8) 0.0033(9) 0.0000(10)
O3 0.0244(12) 0.0188(8) 0.0295(9) 0.0106(7) 0.0117(8) 0.0067(8)
C3 0.0182(15) 0.0161(10) 0.0126(10) 0.0060(9) 0.0016(9) 0.0004(10)
O4 0.0261(12) 0.0192(8) 0.0292(9) 0.0110(7) 0.0108(8) 0.0074(8)
C4 0.0225(16) 0.0196(11) 0.0182(11) 0.0076(9) 0.0047(10) 0.0029(11)
O5 0.0267(13) 0.0254(10) 0.0159(8) 0.0056(8) -0.0040(8) -0.0009(9)
C5 0.0198(17) 0.0276(13) 0.0242(12) 0.0098(11) 0.0041(11) 0.0087(12)
O6 0.0198(11) 0.0159(8) 0.0205(8) 0.0050(7) 0.0044(7) -0.0037(7)
C6 0.0331(19) 0.0189(12) 0.0249(13) 0.0078(10) 0.0023(12) 0.0104(12)
O7 0.0321(13) 0.0202(8) 0.0132(8) 0.0063(7) -0.0010(7) -0.0053(8)
C7 0.0324(19) 0.0153(11) 0.0198(12) 0.0071(9) -0.0002(11) 0.0033(11)
O8 0.0543(17) 0.0360(12) 0.0191(10) 0.0116(9) 0.0048(10) 0.0039(11)
C8 0.0231(16) 0.0164(11) 0.0116(10) 0.0057(9) 0.0011(10) 0.0016(10)
C9 0.0211(16) 0.0150(11) 0.0143(11) 0.0063(9) -0.0002(10) -0.0038(10)
C10 0.0142(15) 0.0203(11) 0.0141(10) 0.0078(9) 0.0012(9) -0.0008(10)
C11 0.0177(16) 0.0279(13) 0.0226(12) 0.0111(10) 0.0031(11) -0.0023(11)
C12 0.0163(17) 0.0377(15) 0.0340(15) 0.0153(12) 0.0083(12) 0.0060(13)
C13 0.0243(18) 0.0296(14) 0.0363(15) 0.0154(12) 0.0118(12) 0.0118(13)
C14 0.0225(17) 0.0197(12) 0.0281(13) 0.0104(10) 0.0080(11) 0.0053(11)
C15 0.0166(15) 0.0185(11) 0.0146(10) 0.0078(9) 0.0034(9) 0.0012(10)
C16 0.041(2) 0.057(2) 0.0314(16) 0.0189(15) -0.0027(14) 0.0047(18)
C17 0.0183(15) 0.0173(11) 0.0147(10) 0.0043(9) 0.0079(10) 0.0011(10)
C18 0.0158(15) 0.0150(10) 0.0126(10) 0.0055(8) 0.0029(9) -0.0029(10)
C19 0.0202(16) 0.0166(11) 0.0167(11) 0.0086(9) 0.0064(10) 0.0012(10)
C20 0.0300(18) 0.0176(11) 0.0247(12) 0.0092(10) 0.0109(11) 0.0049(11)
C21 0.039(2) 0.0252(13) 0.0340(15) 0.0169(12) 0.0196(13) 0.0156(13)
C22 0.030(2) 0.0458(17) 0.0412(16) 0.0270(14) 0.0163(14) 0.0227(15)
C23 0.0224(18) 0.0408(16) 0.0301(14) 0.0194(12) 0.0044(12) 0.0100(13)
C24 0.0196(16) 0.0268(12) 0.0223(12) 0.0135(10) 0.0055(11) 0.0065(11)
C25 0.0190(16) 0.0288(13) 0.0151(11) 0.0060(10) -0.0007(10) 0.0008(11)
C26 0.0167(15) 0.0235(12) 0.0149(11) 0.0052(9) 0.0032(10) 0.0002(11)
C27 0.0251(18) 0.0283(13) 0.0154(12) 0.0005(10) 0.0044(11) 0.0009(12)
C28 0.0321(19) 0.0262(13) 0.0211(12) 0.0003(10) 0.0107(12) 0.0080(13)
C29 0.0223(17) 0.0334(14) 0.0251(13) 0.0108(11) 0.0103(11) 0.0119(13)
C30 0.0178(16) 0.0267(12) 0.0150(11) 0.0077(10) 0.0031(10) 0.0016(11)
C31 0.0174(15) 0.0173(11) 0.0124(10) 0.0064(9) 0.0041(9) 0.0010(10)

loop_
_atom_type_symbol
_atom_type_description
_atom_type_scat_dispersion_real
_atom_type_scat_dispersion_imag
_atom_type_scat_source
C C 0.0033 0.0016 'International Tables Vol C Tables 4.2.6.8 and 6.1.1.4'
H H 0.0000 0.0000 'International Tables Vol C Tables 4.2.6.8 and 6.1.1.4'
O O 0.0106 0.0060 'International Tables Vol C Tables 4.2.6.8 and 6.1.1.4'
U U -9.6767 9.6646 'International Tables Vol C Tables 4.2.6.8 and 6.1.1.4'

loop_
_geom_angle_atom_site_label_1
_geom_angle_atom_site_label_2
_geom_angle_atom_site_label_3
_geom_angle
_geom_angle_site_symmetry_1
_geom_angle_site_symmetry_3
O4 U1 O3 177.51(9) . .
O4 U1 O6 90.87(7) . .
O3 U1 O6 87.98(7) . .
O4 U1 O7 91.30(7) . 2_665
O3 U1 O7 90.71(7) . 2_665
O6 U1 O7 81.30(6) . 2_665
O4 U1 O5 85.33(8) . .
O3 U1 O5 92.31(8) . .
O6 U1 O5 81.09(6) . .
O7 U1 O5 162.02(7) 2_665 .
O4 U1 O1 90.13(8) . .
O3 U1 O1 91.91(8) . .
O6 U1 O1 152.13(6) . .
O7 U1 O1 70.83(6) 2_665 .
O5 U1 O1 126.73(6) . .
O4 U1 O2 96.57(7) . .
O3 U1 O2 83.57(7) . .
O6 U1 O2 154.73(6) . .
O7 U1 O2 122.44(6) 2_665 .
O5 U1 O2 75.52(6) . .
O1 U1 O2 52.31(6) . .
O4 U1 C1 97.27(8) . .
O3 U1 C1 83.98(8) . .
O6 U1 C1 171.46(6) . .
O7 U1 C1 95.88(7) 2_665 .
O5 U1 C1 102.07(7) . .
O1 U1 C1 26.18(6) . .
O2 U1 C1 26.59(6) . .
C1 O1 U1 96.16(15) . .
O1 C1 O2 118.1(2) . .
O1 C1 C2 118.9(2) . .
O2 C1 C2 122.9(2) . .
O1 C1 U1 57.65(13) . .
O2 C1 U1 62.00(13) . .
C2 C1 U1 164.10(16) . .
C1 O2 U1 91.40(13) . .
C3 C2 C15 122.1(2) . .
C3 C2 C1 118.3(2) . .
C15 C2 C1 119.4(2) . .
C2 C3 C4 123.4(2) . .
C2 C3 C8 118.1(2) . .
C4 C3 C8 118.5(2) . .
C5 C4 C3 121.2(2) . .
C5 C4 H4 119.4 . .
C3 C4 H4 119.4 . .
C16 O5 U1 130.85(18) . .
C16 O5 H3 110(3) . .
U1 O5 H3 119(3) . .
C4 C5 C6 120.5(3) . .
C4 C5 H5 119.7 . .
C6 C5 H5 119.7 . .
C17 O6 U1 138.12(16) . .
C7 C6 C5 120.3(2) . .
C7 C6 H6 119.8 . .
C5 C6 H6 119.8 . .
C17 O7 U1 135.46(15) . 2_665
C6 C7 C8 121.6(2) . .
C6 C7 H7 119.2 . .
C8 C7 H7 119.2 . .
H1A O8 H1B 108(4) . .
C9 C8 C7 122.3(2) . .
C9 C8 C3 119.9(2) . .
C7 C8 C3 117.8(2) . .
C8 C9 C10 122.0(2) . .
C8 C9 H9 119.0 . .
C10 C9 H9 119.0 . .
C9 C10 C11 122.3(2) . .
C9 C10 C15 118.8(2) . .
C11 C10 C15 118.9(2) . .
C12 C11 C10 121.1(2) . .
C12 C11 H11 119.4 . .
C10 C11 H11 119.4 . .
C11 C12 C13 119.9(3) . .
C11 C12 H12 120.0 . .
C13 C12 H12 120.0 . .
C14 C13 C12 121.1(2) . .
C14 C13 H13 119.4 . .
C12 C13 H13 119.4 . .
C13 C14 C15 121.0(2) . .
C13 C14 H14 119.5 . .
C15 C14 H14 119.5 . .
C2 C15 C14 123.0(2) . .
C2 C15 C10 119.0(2) . .
C14 C15 C10 118.0(2) . .
O5 C16 H16A 109.5 . .
O5 C16 H16B 109.5 . .
H16A C16 H16B 109.5 . .
O5 C16 H16C 109.5 . .
H16A C16 H16C 109.5 . .
H16B C16 H16C 109.5 . .
O7 C17 O6 123.7(2) . .
O7 C17 C18 118.7(2) . .
O6 C17 C18 117.6(2) . .
C19 C18 C31 121.6(2) . .
C19 C18 C17 119.8(2) . .
C31 C18 C17 118.6(2) . .
C18 C19 C24 119.2(2) . .
C18 C19 C20 123.0(2) . .
C24 C19 C20 117.8(2) . .
C21 C20 C19 120.5(3) . .
C21 C20 H20 119.8 . .
C19 C20 H20 119.8 . .
C20 C21 C22 121.7(2) . .
C20 C21 H21 119.2 . .
C22 C21 H21 119.2 . .
C23 C22 C21 119.8(3) . .
C23 C22 H22 120.1 . .
C21 C22 H22 120.1 . .
C22 C23 C24 121.0(3) . .
C22 C23 H23 119.5 . .
C24 C23 H23 119.5 . .
C25 C24 C23 121.2(2) . .
C25 C24 C19 119.5(2) . .
C23 C24 C19 119.3(2) . .
C24 C25 C26 121.3(2) . .
C24 C25 H25 119.3 . .
C26 C25 H25 119.3 . .
C25 C26 C27 121.5(2) . .
C25 C26 C31 119.9(2) . .
C27 C26 C31 118.6(2) . .
C28 C27 C26 121.3(2) . .
C28 C27 H27 119.3 . .
C26 C27 H27 119.3 . .
C27 C28 C29 120.1(2) . .
C27 C28 H28 119.9 . .
C29 C28 H28 119.9 . .
C30 C29 C28 120.7(3) . .
C30 C29 H29 119.7 . .
C28 C29 H29 119.7 . .
C29 C30 C31 120.8(2) . .
C29 C30 H30 119.6 . .
C31 C30 H30 119.6 . .
C18 C31 C30 123.2(2) . .
C18 C31 C26 118.4(2) . .
C30 C31 C26 118.4(2) . .

loop_
_geom_bond_atom_site_label_1
_geom_bond_atom_site_label_2
_geom_bond_distance
_geom_bond_site_symmetry_2
U1 O4 1.7621(16) .
U1 O3 1.7622(16) .
U1 O6 2.3154(18) .
U1 O7 2.3619(16) 2_665
U1 O5 2.3769(18) .
U1 O1 2.4139(19) .
U1 O2 2.5091(17) .
U1 C1 2.841(2) .
O1 C1 1.261(3) .
C1 O2 1.272(3) .
C1 C2 1.497(3) .
C2 C3 1.401(3) .
C2 C15 1.402(4) .
C3 C4 1.425(4) .
C3 C8 1.443(3) .
C4 C5 1.358(3) .
C4 H4 0.9500 .
O5 C16 1.440(4) .
O5 H3 0.77(4) .
C5 C6 1.423(4) .
C5 H5 0.9500 .
O6 C17 1.269(3) .
C6 C7 1.351(4) .
C6 H6 0.9500 .
O7 C17 1.253(3) .
C7 C8 1.435(3) .
C7 H7 0.9500 .
O8 H1A 0.813(18) .
O8 H1B 0.829(18) .
C8 C9 1.389(4) .
C9 C10 1.394(3) .
C9 H9 0.9500 .
C10 C11 1.423(4) .
C10 C15 1.442(3) .
C11 C12 1.360(4) .
C11 H11 0.9500 .
C12 C13 1.421(4) .
C12 H12 0.9500 .
C13 C14 1.355(4) .
C13 H13 0.9500 .
C14 C15 1.429(3) .
C14 H14 0.9500 .
C16 H16A 0.9800 .
C16 H16B 0.9800 .
C16 H16C 0.9800 .
C17 C18 1.499(3) .
C18 C19 1.399(4) .
C18 C31 1.408(3) .
C19 C24 1.433(4) .
C19 C20 1.439(3) .
C20 C21 1.356(4) .
C20 H20 0.9500 .
C21 C22 1.418(4) .
C21 H21 0.9500 .
C22 C23 1.355(4) .
C22 H22 0.9500 .
C23 C24 1.430(4) .
C23 H23 0.9500 .
C24 C25 1.393(3) .
C25 C26 1.395(4) .
C25 H25 0.9500 .
C26 C27 1.428(3) .
C26 C31 1.437(3) .
C27 C28 1.352(4) .
C27 H27 0.9500 .
C28 C29 1.425(4) .
C28 H28 0.9500 .
C29 C30 1.363(3) .
C29 H29 0.9500 .
C30 C31 1.425(4) .
C30 H30 0.9500 .

loop_
_geom_hbond_atom_site_label_D
_geom_hbond_atom_site_label_H
_geom_hbond_atom_site_label_A
_geom_hbond_distance_DH
_geom_hbond_distance_HA
_geom_hbond_distance_DA
_geom_hbond_angle_DHA
_geom_hbond_site_symmetry_A
_geom_hbond_publ_flag
O8 H1A O2 0.813(18) 1.93(2) 2.722(3) 163(3) 2_666 yes
O5 H3 O8 0.77(4) 1.84(4) 2.594(3) 169(4) . yes

loop_
_publcif_info_exptl_table_extra_item
sin_theta_over_lambda_max
